data_4086446
loop_
_publ_author_name
'Uhl, Werner'
'Fick, Anna-Christina'
'Spies, Thomas'
'Geiseler, Gertraud'
'Harms, Klaus'

_publ_section_title
;
 Gallium--Gallium Bonds as Key Building Blocks for the Formation of Large
 Organometallic Macrocycles, on the Way to a Mesoporous Molecule
;
_journal_coden_ASTM ORGND7
_journal_issue 1
_journal_name_full Organometallics
_journal_page_first 72
_journal_page_last 75
_journal_paper_doi 10.1021/om0306170
_journal_volume 23
_journal_year 2004
_chemical_formula_sum 'C52 H106 Ga2 O4 Si8'
_chemical_formula_weight 1159.74
_space_group_IT_number 14
_symmetry_cell_setting monoclinic
_symmetry_space_group_name_Hall '-P 2yn'
_symmetry_space_group_name_H-M 'P 1 21/n 1'
_atom_sites_solution_hydrogens geom
_atom_sites_solution_primary direct
_atom_sites_solution_secondary difmap
_audit_creation_method SHELXL-97
_cell_angle_alpha 90.00
_cell_angle_beta 98.378(9)
_cell_angle_gamma 90.00
_cell_formula_units_Z 2
_cell_length_a 9.6188(8)
_cell_length_b 17.8307(9)
_cell_length_c 20.3154(13)
_cell_measurement_temperature 293(2)
_cell_volume 3447.1(4)
_computing_structure_refinement 'SHELXL-97 (Sheldrick, 1997)'
_computing_structure_solution 'SHELXS-97 (Sheldrick, 1990)'
_diffrn_ambient_temperature 293(2)
_diffrn_measured_fraction_theta_full 0.960
_diffrn_measured_fraction_theta_max 0.960
_diffrn_radiation_monochromator graphite
_diffrn_radiation_source 'fine-focus sealed tube'
_diffrn_radiation_type MoK\a
_diffrn_radiation_wavelength 0.71073
_diffrn_reflns_av_R_equivalents 0.0654
_diffrn_reflns_av_sigmaI/netI 0.0657
_diffrn_reflns_limit_h_max 11
_diffrn_reflns_limit_h_min -11
_diffrn_reflns_limit_k_max 21
_diffrn_reflns_limit_k_min -21
_diffrn_reflns_limit_l_max 24
_diffrn_reflns_limit_l_min -22
_diffrn_reflns_number 24583
_diffrn_reflns_theta_full 25.96
_diffrn_reflns_theta_max 25.96
_diffrn_reflns_theta_min 2.23
_exptl_absorpt_coefficient_mu 0.903
_exptl_crystal_colour colourless
_exptl_crystal_density_diffrn 1.117
_exptl_crystal_density_method 'not measured'
_exptl_crystal_description plates
_exptl_crystal_F_000 1248
_exptl_crystal_size_max 0.37
_exptl_crystal_size_mid 0.37
_exptl_crystal_size_min 0.33
_refine_diff_density_max 0.668
_refine_diff_density_min -0.492
_refine_diff_density_rms 0.064
_refine_ls_extinction_method none
_refine_ls_goodness_of_fit_ref 1.009
_refine_ls_hydrogen_treatment mixed
_refine_ls_matrix_type full
_refine_ls_number_parameters 281
_refine_ls_number_reflns 6683
_refine_ls_number_restraints 0
_refine_ls_restrained_S_all 1.009
_refine_ls_R_factor_all 0.0766
_refine_ls_R_factor_gt 0.0421
_refine_ls_shift/su_max 0.114
_refine_ls_shift/su_mean 0.005
_refine_ls_structure_factor_coef Fsqd
_refine_ls_weighting_details 'w=1/[\s^2^(Fo^2^)+(0.0429P)^2^+0.0000P] where P=(Fo^2^+2Fc^2^)/3'
_refine_ls_weighting_scheme calc
_refine_ls_wR_factor_gt 0.0905
_refine_ls_wR_factor_ref 0.0979
_reflns_number_gt 4333
_reflns_number_total 6683
_reflns_threshold_expression >2sigma(I)
_cod_data_source_file om0306170.cif
_cod_data_source_block C52H106Ga2O4Si8
_cod_depositor_comments
;
The following automatic conversions were performed:

'_refine_ls_weighting_scheme' value 'calc
w=1/[\s^2^(Fo^2^)+(0.0429P)^2^+0.0000P] where P=(Fo^2^+2Fc^2^)/3' was
changed to 'calc'. New tag '_refine_ls_weighting_details' was
created. The value of the new tag was set to
'w=1/[\s^2^(Fo^2^)+(0.0429P)^2^+0.0000P] where P=(Fo^2^+2Fc^2^)/3'.

Automatic conversion script
Id: cif_fix_values 4287 2015-11-16 14:04:37Z antanas 
;
_cod_original_sg_symbol_H-M P2(1)/n
_cod_database_code 4086446

loop_
_symmetry_equiv_pos_as_xyz
'x, y, z'
'-x+1/2, y+1/2, -z+1/2'
'-x, -y, -z'
'x-1/2, -y-1/2, z-1/2'

loop_
_atom_site_label
_atom_site_type_symbol
_atom_site_fract_x
_atom_site_fract_y
_atom_site_fract_z
_atom_site_U_iso_or_equiv
_atom_site_adp_type
_atom_site_occupancy
_atom_site_calc_flag
_atom_site_refinement_flags
_atom_site_disorder_assembly
_atom_site_disorder_group
Ga1 Ga 0.20236(3) 0.304449(18) 0.898115(17) 0.02972(10) Uani 1 d . . .
C1 C 0.1069(3) 0.35145(16) 0.96652(16) 0.0334(7) Uani 1 d . . .
H1 H 0.0841 0.4020 0.9494 0.040 Uiso 1 calc R . .
Si1 Si 0.22251(11) 0.36752(6) 1.04776(5) 0.0467(2) Uani 1 d . . .
C11 C 0.2789(5) 0.2779(3) 1.0924(2) 0.0771(13) Uani 1 d . . .
H11A H 0.3466 0.2888 1.1308 0.092 Uiso 1 calc R . .
H11B H 0.3202 0.2452 1.0631 0.092 Uiso 1 calc R . .
H11C H 0.1986 0.2538 1.1061 0.092 Uiso 1 calc R . .
C12 C 0.3857(4) 0.4191(2) 1.0358(2) 0.0641(11) Uani 1 d . . .
H12A H 0.4437 0.4256 1.0781 0.077 Uiso 1 calc R . .
H12B H 0.3611 0.4674 1.0166 0.077 Uiso 1 calc R . .
H12C H 0.4362 0.3910 1.0067 0.077 Uiso 1 calc R . .
C13 C 0.1278(5) 0.4261(3) 1.1042(3) 0.0888(16) Uani 1 d . . .
H13A H 0.1940 0.4447 1.1405 0.107 Uiso 1 calc R . .
H13B H 0.0585 0.3960 1.1213 0.107 Uiso 1 calc R . .
H13C H 0.0827 0.4676 1.0796 0.107 Uiso 1 calc R . .
Si2 Si -0.06950(9) 0.30552(6) 0.96631(5) 0.0459(2) Uani 1 d . . .
C21 C -0.0542(4) 0.2167(2) 1.0153(3) 0.0725(13) Uani 1 d . . .
H21A H -0.1423 0.1905 1.0083 0.087 Uiso 1 calc R . .
H21B H -0.0299 0.2281 1.0618 0.087 Uiso 1 calc R . .
H21C H 0.0175 0.1857 1.0012 0.087 Uiso 1 calc R . .
C22 C -0.1466(4) 0.2827(3) 0.8795(2) 0.0787(14) Uani 1 d . . .
H22A H -0.2380 0.2609 0.8792 0.094 Uiso 1 calc R . .
H22B H -0.0869 0.2477 0.8611 0.094 Uiso 1 calc R . .
H22C H -0.1548 0.3277 0.8533 0.094 Uiso 1 calc R . .
C23 C -0.1969(4) 0.3688(3) 1.0005(3) 0.0773(14) Uani 1 d . . .
H23A H -0.2855 0.3437 0.9990 0.093 Uiso 1 calc R . .
H23B H -0.2094 0.4137 0.9742 0.093 Uiso 1 calc R . .
H23C H -0.1610 0.3815 1.0457 0.093 Uiso 1 calc R . .
C2 C 0.2025(3) 0.32934(17) 0.80414(16) 0.0352(7) Uani 1 d . . .
H2 H 0.1062 0.3464 0.7893 0.042 Uiso 1 calc R . .
Si3 Si 0.22201(12) 0.24540(6) 0.74977(5) 0.0508(3) Uani 1 d . . .
C31 C 0.0776(5) 0.1763(2) 0.7558(2) 0.0659(12) Uani 1 d . . .
H31A H 0.0815 0.1370 0.7239 0.079 Uiso 1 calc R . .
H31B H -0.0116 0.2013 0.7469 0.079 Uiso 1 calc R . .
H31C H 0.0889 0.1553 0.7998 0.079 Uiso 1 calc R . .
C32 C 0.3954(5) 0.1978(3) 0.7717(3) 0.0858(15) Uani 1 d . . .
H32A H 0.4030 0.1577 0.7409 0.103 Uiso 1 calc R . .
H32B H 0.4028 0.1778 0.8160 0.103 Uiso 1 calc R . .
H32C H 0.4696 0.2333 0.7695 0.103 Uiso 1 calc R . .
C33 C 0.2031(6) 0.2720(3) 0.6599(2) 0.0822(15) Uani 1 d . . .
H33A H 0.1962 0.2275 0.6331 0.099 Uiso 1 calc R . .
H33B H 0.2836 0.3006 0.6519 0.099 Uiso 1 calc R . .
H33C H 0.1197 0.3016 0.6485 0.099 Uiso 1 calc R . .
Si4 Si 0.31170(10) 0.41566(5) 0.79714(5) 0.0435(2) Uani 1 d . . .
C41 C 0.5007(4) 0.3980(3) 0.8282(3) 0.0784(14) Uani 1 d . . .
H41A H 0.5526 0.4439 0.8272 0.094 Uiso 1 calc R . .
H41B H 0.5367 0.3614 0.8004 0.094 Uiso 1 calc R . .
H41C H 0.5103 0.3796 0.8731 0.094 Uiso 1 calc R . .
C42 C 0.2946(5) 0.4517(2) 0.7102(2) 0.0753(13) Uani 1 d . . .
H42A H 0.3304 0.5020 0.7105 0.090 Uiso 1 calc R . .
H42B H 0.1974 0.4515 0.6908 0.090 Uiso 1 calc R . .
H42C H 0.3472 0.4202 0.6844 0.090 Uiso 1 calc R . .
C43 C 0.2486(4) 0.4923(2) 0.8483(2) 0.0599(10) Uani 1 d . . .
H43A H 0.2930 0.5386 0.8394 0.072 Uiso 1 calc R . .
H43B H 0.2719 0.4802 0.8947 0.072 Uiso 1 calc R . .
H43C H 0.1486 0.4973 0.8373 0.072 Uiso 1 calc R . .
O1 O 0.20532(19) 0.19142(11) 0.91457(10) 0.0342(5) Uani 1 d . . .
O2 O 0.3933(2) 0.26082(11) 0.93916(11) 0.0342(5) Uani 1 d . . .
C5 C 0.3355(3) 0.19653(17) 0.93853(14) 0.0306(6) Uani 1 d . . .
C51 C 0.4162(3) 0.12954(16) 0.96517(15) 0.0308(7) Uani 1 d . . .
C52 C 0.5545(3) 0.13842(17) 0.99898(16) 0.0359(7) Uani 1 d . . .
H52 H 0.5949 0.1859 1.0036 0.043 Uiso 1 calc R . .
C53 C 0.6286(3) 0.07716(17) 1.02476(16) 0.0367(7) Uani 1 d . . .
H53 H 0.7191 0.0832 1.0474 0.044 Uiso 1 calc R . .
C54 C 0.5686(3) 0.00458(16) 1.01730(15) 0.0293(6) Uani 1 d . . .
C55 C 0.3557(3) 0.06028(16) 0.95704(15) 0.0327(7) Uani 1 d . . .
H55 H 0.2647 0.0554 0.9346 0.039 Uiso 1 calc R . .
C6 C 0.179(2) -0.0121(15) 1.1543(13) 0.384(12) Uiso 1 d . . .
H6 H 0.1230 -0.0093 1.1908 0.461 Uiso 1 calc R . .
C61 C 0.0867(11) -0.0250(6) 1.0963(6) 0.206(4) Uiso 1 d . . .
H61A H 0.0493 0.0219 1.0785 0.247 Uiso 1 calc R . .
H61B H 0.0112 -0.0564 1.1059 0.247 Uiso 1 calc R . .
H61C H 0.1356 -0.0494 1.0643 0.247 Uiso 1 calc R . .
C62 C 0.2739(16) -0.0579(9) 1.1705(7) 0.266(7) Uiso 1 d . . .
H62 H 0.3067 -0.0820 1.1328 0.319 Uiso 1 calc R . .
H62 H 0.2507 -0.0950 1.2021 0.319 Uiso 1 calc R . .
C63 C 0.3726(16) 0.0032(10) 1.2022(8) 0.303(7) Uiso 1 d . . .
H63 H 0.3905 -0.0070 1.2496 0.364 Uiso 1 calc R . .
H63 H 0.4613 -0.0031 1.1855 0.364 Uiso 1 calc R . .
C64 C 0.3340(14) 0.0839(8) 1.1944(7) 0.254(6) Uiso 1 d . . .
H64 H 0.3014 0.1051 1.2334 0.305 Uiso 1 calc R . .
H64 H 0.4078 0.1146 1.1807 0.305 Uiso 1 calc R . .
C65 C 0.2117(12) 0.0665(7) 1.1364(6) 0.215(5) Uiso 1 d . . .
H65A H 0.1320 0.0996 1.1372 0.259 Uiso 1 calc R . .
H65B H 0.2429 0.0692 1.0931 0.259 Uiso 1 calc R . .

loop_
_atom_site_aniso_label
_atom_site_aniso_U_11
_atom_site_aniso_U_22
_atom_site_aniso_U_33
_atom_site_aniso_U_23
_atom_site_aniso_U_13
_atom_site_aniso_U_12
Ga1 0.03264(16) 0.02371(15) 0.03321(19) 0.00437(16) 0.00616(12) 0.00614(15)
C1 0.0373(16) 0.0252(15) 0.0392(19) 0.0039(14) 0.0104(14) 0.0084(12)
Si1 0.0528(6) 0.0460(5) 0.0422(6) -0.0078(5) 0.0099(5) -0.0019(5)
C11 0.087(3) 0.081(3) 0.056(3) 0.014(2) -0.012(2) -0.006(2)
C12 0.054(2) 0.064(3) 0.073(3) -0.020(2) 0.005(2) -0.009(2)
C13 0.091(3) 0.106(4) 0.077(3) -0.043(3) 0.036(3) -0.011(3)
Si2 0.0335(4) 0.0465(5) 0.0598(6) 0.0018(5) 0.0144(4) 0.0063(4)
C21 0.051(2) 0.059(3) 0.111(4) 0.023(3) 0.025(2) -0.0070(19)
C22 0.042(2) 0.111(4) 0.082(3) -0.017(3) 0.005(2) -0.001(2)
C23 0.053(2) 0.080(3) 0.105(4) -0.003(3) 0.031(2) 0.022(2)
C2 0.0401(17) 0.0335(16) 0.0323(18) 0.0054(14) 0.0056(14) 0.0078(13)
Si3 0.0722(7) 0.0423(5) 0.0390(6) -0.0028(5) 0.0119(5) 0.0140(5)
C31 0.103(3) 0.045(2) 0.048(2) -0.0084(19) 0.004(2) -0.004(2)
C32 0.095(3) 0.078(3) 0.087(4) -0.016(3) 0.022(3) 0.037(3)
C33 0.139(4) 0.069(3) 0.041(3) -0.005(2) 0.022(3) 0.006(3)
Si4 0.0493(5) 0.0408(5) 0.0417(6) 0.0095(5) 0.0111(4) -0.0005(4)
C41 0.054(2) 0.080(3) 0.101(4) 0.011(3) 0.012(2) -0.010(2)
C42 0.107(4) 0.062(3) 0.059(3) 0.014(2) 0.019(3) -0.018(3)
C43 0.082(3) 0.0369(19) 0.064(3) 0.0028(19) 0.021(2) -0.0091(19)
O1 0.0366(11) 0.0237(10) 0.0410(13) 0.0051(10) 0.0012(9) 0.0041(9)
O2 0.0344(11) 0.0244(11) 0.0432(14) 0.0065(10) 0.0040(9) 0.0064(9)
C5 0.0352(15) 0.0283(14) 0.0287(16) 0.0018(14) 0.0058(12) 0.0066(14)
C51 0.0346(16) 0.0279(15) 0.0298(17) 0.0018(13) 0.0048(13) 0.0052(12)
C52 0.0383(17) 0.0251(15) 0.043(2) 0.0012(14) 0.0017(14) -0.0017(13)
C53 0.0296(15) 0.0308(16) 0.047(2) 0.0013(15) -0.0052(14) -0.0001(13)
C54 0.0305(14) 0.0294(15) 0.0272(16) -0.0004(13) 0.0018(12) 0.0011(12)
C55 0.0321(15) 0.0307(16) 0.0337(18) 0.0015(14) -0.0006(13) 0.0026(12)

loop_
_atom_type_symbol
_atom_type_description
_atom_type_scat_dispersion_real
_atom_type_scat_dispersion_imag
_atom_type_scat_source
C C 0.0020 0.0020 'International Tables Vol C Tables 4.2.6.8 and 6.1.1.4'
H H 0.0000 0.0000 'International Tables Vol C Tables 4.2.6.8 and 6.1.1.4'
Si Si 0.0720 0.0710 'International Tables Vol C Tables 4.2.6.8 and 6.1.1.4'
O O 0.0080 0.0060 'International Tables Vol C Tables 4.2.6.8 and 6.1.1.4'
Ga Ga 0.1630 1.6090 'International Tables Vol C Tables 4.2.6.8 and 6.1.1.4'

loop_
_geom_angle_atom_site_label_1
_geom_angle_atom_site_label_2
_geom_angle_atom_site_label_3
_geom_angle
_geom_angle_site_symmetry_1
_geom_angle_site_symmetry_3
C2 Ga1 C1 131.30(12) . .
C2 Ga1 O1 112.39(11) . .
C1 Ga1 O1 107.60(10) . .
C2 Ga1 O2 110.69(11) . .
C1 Ga1 O2 110.92(11) . .
O1 Ga1 O2 64.53(8) . .
Si1 C1 Si2 119.19(16) . .
Si1 C1 Ga1 114.21(15) . .
Si2 C1 Ga1 109.10(15) . .
C12 Si1 C1 111.33(17) . .
C12 Si1 C11 107.1(2) . .
C1 Si1 C11 112.81(18) . .
C12 Si1 C13 107.2(2) . .
C1 Si1 C13 110.1(2) . .
C11 Si1 C13 108.1(2) . .
C22 Si2 C21 108.1(2) . .
C22 Si2 C23 107.0(2) . .
C21 Si2 C23 108.6(2) . .
C22 Si2 C1 109.43(17) . .
C21 Si2 C1 111.53(16) . .
C23 Si2 C1 112.02(18) . .
Si3 C2 Si4 120.06(16) . .
Si3 C2 Ga1 113.90(15) . .
Si4 C2 Ga1 109.80(16) . .
C32 Si3 C33 107.8(2) . .
C32 Si3 C31 109.3(2) . .
C33 Si3 C31 105.3(2) . .
C32 Si3 C2 112.52(19) . .
C33 Si3 C2 111.52(18) . .
C31 Si3 C2 110.19(16) . .
C41 Si4 C42 109.0(2) . .
C41 Si4 C43 108.3(2) . .
C42 Si4 C43 106.5(2) . .
C41 Si4 C2 111.37(18) . .
C42 Si4 C2 112.39(18) . .
C43 Si4 C2 108.99(15) . .
C5 O1 Ga1 88.94(18) . .
C5 O2 Ga1 88.49(16) . .
O2 C5 O1 118.0(3) . .
O2 C5 C51 121.1(3) . .
O1 C5 C51 120.8(3) . .
C55 C51 C52 120.9(3) . .
C55 C51 C5 119.6(3) . .
C52 C51 C5 119.5(3) . .
C53 C52 C51 119.9(3) . .
C52 C53 C54 120.5(3) . .
C53 C54 C54 119.7(3) . 3_657
C53 C54 C55 121.7(3) . 3_657
C54 C54 C55 118.6(3) 3_657 3_657
C51 C55 C54 120.3(3) . 3_657
C65 C6 C61 94.6(19) . .
C65 C6 C62 121(2) . .
C61 C6 C62 118(2) . .
C6 C62 C63 91.7(17) . .
C64 C63 C62 121.0(14) . .
C65 C64 C63 92.2(12) . .
C6 C65 C64 99.4(14) . .

loop_
_geom_bond_atom_site_label_1
_geom_bond_atom_site_label_2
_geom_bond_distance
_geom_bond_site_symmetry_2
Ga1 C2 1.960(3) .
Ga1 C1 1.962(3) .
Ga1 O1 2.042(2) .
Ga1 O2 2.0559(19) .
C1 Si1 1.873(3) .
C1 Si2 1.883(3) .
Si1 C12 1.865(4) .
Si1 C11 1.878(5) .
Si1 C13 1.881(4) .
Si2 C22 1.855(5) .
Si2 C21 1.866(4) .
Si2 C23 1.872(4) .
C2 Si3 1.886(3) .
C2 Si4 1.880(3) .
Si3 C32 1.867(4) .
Si3 C33 1.870(4) .
Si3 C31 1.874(4) .
Si4 C41 1.863(4) .
Si4 C42 1.865(4) .
Si4 C43 1.871(4) .
O1 C5 1.279(3) .
O2 C5 1.273(4) .
C5 C51 1.483(4) .
C51 C55 1.365(4) .
C51 C52 1.414(4) .
C52 C53 1.366(4) .
C53 C54 1.416(4) .
C54 C54 1.412(6) 3_657
C54 C55 1.424(4) 3_657
C55 C54 1.424(4) 3_657
C6 C65 1.49(2) .
C6 C61 1.39(2) .
C6 C62 1.23(2) .
C62 C63 1.526(17) .
C63 C64 1.488(17) .
C64 C65 1.571(14) .

loop_
_geom_torsion_atom_site_label_1
_geom_torsion_atom_site_label_2
_geom_torsion_atom_site_label_3
_geom_torsion_atom_site_label_4
_geom_torsion
_geom_torsion_site_symmetry_1
_geom_torsion_site_symmetry_2
_geom_torsion_site_symmetry_3
_geom_torsion_site_symmetry_4
C2 Ga1 C1 Si1 -133.10(17) . . . .
O1 Ga1 C1 Si1 82.76(16) . . . .
O2 Ga1 C1 Si1 13.97(18) . . . .
C2 Ga1 C1 Si2 90.71(19) . . . .
O1 Ga1 C1 Si2 -53.43(16) . . . .
O2 Ga1 C1 Si2 -122.22(13) . . . .
Si2 C1 Si1 C12 -176.31(18) . . . .
Ga1 C1 Si1 C12 52.2(2) . . . .
Si2 C1 Si1 C11 63.3(2) . . . .
Ga1 C1 Si1 C11 -68.2(2) . . . .
Si2 C1 Si1 C13 -57.5(3) . . . .
Ga1 C1 Si1 C13 171.0(2) . . . .
Si1 C1 Si2 C22 -170.7(2) . . . .
Ga1 C1 Si2 C22 -37.0(2) . . . .
Si1 C1 Si2 C21 -51.1(3) . . . .
Ga1 C1 Si2 C21 82.6(2) . . . .
Si1 C1 Si2 C23 70.9(2) . . . .
Ga1 C1 Si2 C23 -155.4(2) . . . .
C1 Ga1 C2 Si3 -148.14(15) . . . .
O1 Ga1 C2 Si3 -5.29(19) . . . .
O2 Ga1 C2 Si3 64.73(18) . . . .
C1 Ga1 C2 Si4 74.0(2) . . . .
O1 Ga1 C2 Si4 -143.18(12) . . . .
O2 Ga1 C2 Si4 -73.16(15) . . . .
Si4 C2 Si3 C32 68.7(3) . . . .
Ga1 C2 Si3 C32 -64.5(2) . . . .
Si4 C2 Si3 C33 -52.6(3) . . . .
Ga1 C2 Si3 C33 174.2(2) . . . .
Si4 C2 Si3 C31 -169.1(2) . . . .
Ga1 C2 Si3 C31 57.7(2) . . . .
Si3 C2 Si4 C41 -68.6(3) . . . .
Ga1 C2 Si4 C41 66.3(2) . . . .
Si3 C2 Si4 C42 54.1(3) . . . .
Ga1 C2 Si4 C42 -171.03(19) . . . .
Si3 C2 Si4 C43 171.9(2) . . . .
Ga1 C2 Si4 C43 -53.2(2) . . . .
C2 Ga1 O1 C5 103.89(18) . . . .
C1 Ga1 O1 C5 -104.53(18) . . . .
O2 Ga1 O1 C5 0.77(16) . . . .
C2 Ga1 O2 C5 -106.50(18) . . . .
C1 Ga1 O2 C5 99.39(18) . . . .
O1 Ga1 O2 C5 -0.77(16) . . . .
Ga1 O2 C5 O1 1.3(3) . . . .
Ga1 O2 C5 C51 -178.3(2) . . . .
Ga1 O1 C5 O2 -1.3(3) . . . .
Ga1 O1 C5 C51 178.3(2) . . . .
O2 C5 C51 C55 -172.7(3) . . . .
O1 C5 C51 C55 7.7(4) . . . .
O2 C5 C51 C52 7.6(4) . . . .
O1 C5 C51 C52 -171.9(3) . . . .
C55 C51 C52 C53 -0.9(5) . . . .
C5 C51 C52 C53 178.8(3) . . . .
C51 C52 C53 C54 0.7(5) . . . .
C52 C53 C54 C54 0.2(5) . . . 3_657
C52 C53 C54 C55 179.2(3) . . . 3_657
C52 C51 C55 C54 0.1(5) . . . 3_657
C5 C51 C55 C54 -179.6(3) . . . 3_657
C65 C6 C62 C63 33(3) . . . .
C61 C6 C62 C63 148(2) . . . .
C6 C62 C63 C64 -8(2) . . . .
C62 C63 C64 C65 -14.4(18) . . . .
C61 C6 C65 C64 -172.1(12) . . . .
C62 C6 C65 C64 -45(3) . . . .
C63 C64 C65 C6 26.6(16) . . . .
